data_2023267
loop_
_publ_author_name
'Upmann, Daniel'
'Bockfeld, Dirk'
'Jones, Peter G.'
'T\^arcoveanu, Eliza'

_publ_section_title
;
 Crystal structures of seven mixed-valence gold compounds of the form [(R
 1 R 2 R 3PE)2AuI]+[AuIII X 4]&#x2212; (R = tert-butyl or isopropyl, E = S
 or Se, and X = Cl or Br)
;
_journal_coeditor_code WM5733
_journal_issue 10
_journal_name_full 'Acta Crystallographica Section E Crystallographic Communications'
_journal_page_first 1087
_journal_page_last 1096
_journal_paper_doi 10.1107/S2056989024009095
_journal_volume 80
_journal_year 2024
_chemical_formula_iupac '[C20 H46 Au P2 S2] [Au Br4]'
_chemical_formula_moiety 'C20 H46 Au P2 S2, Au Br4'
_chemical_formula_sum 'C20 H46 Au2 Br4 P2 S2'
_chemical_formula_weight 1126.20
_space_group_crystal_system monoclinic
_space_group_IT_number 14
_space_group_name_Hall '-P 2ybc'
_space_group_name_H-M_alt 'P 1 21/c 1'
_atom_sites_solution_hydrogens geom
_atom_sites_solution_primary direct
_atom_sites_solution_secondary difmap
_audit_creation_method SHELXL-2019/3
_cell_angle_alpha 90
_cell_angle_beta 93.035(3)
_cell_angle_gamma 90
_cell_formula_units_Z 4
_cell_length_a 13.7871(4)
_cell_length_b 10.4042(3)
_cell_length_c 22.7240(6)
_cell_measurement_reflns_used 21928
_cell_measurement_temperature 100(2)
_cell_measurement_theta_max 30.8004
_cell_measurement_theta_min 2.1491
_cell_volume 3255.04(16)
_computing_cell_refinement
;
CrysAlisPro (Rigaku OD, 2015)
;
_computing_data_collection
;
CrysAlisPro (Rigaku OD, 2015)
;
_computing_data_reduction
;
CrysAlisPro (Rigaku OD, 2015)
;
_computing_molecular_graphics
;
XP (Bruker, 1998)
;
_computing_publication_material
;
publCIF (Westrip, 2010)
;
_computing_structure_refinement
;
<i>SHELXL2019/3</i> (Sheldrick, 2015)
;
_computing_structure_solution
;
SHELXS97 (Sheldrick, 2008)
;
_diffrn_ambient_temperature 100(2)
_diffrn_detector_area_resol_mean 16.1419
_diffrn_measured_fraction_theta_full 1.000
_diffrn_measured_fraction_theta_max 1.000
_diffrn_measurement_device_type 'Oxford Diffraction Xcalibur, Eos'
_diffrn_measurement_method '\w scans'
_diffrn_radiation_monochromator graphite
_diffrn_radiation_type MoK\a
_diffrn_radiation_wavelength 0.71073
_diffrn_reflns_av_R_equivalents 0.0863
_diffrn_reflns_av_unetI/netI 0.0257
_diffrn_reflns_limit_h_max 17
_diffrn_reflns_limit_h_min -17
_diffrn_reflns_limit_k_max 13
_diffrn_reflns_limit_k_min -13
_diffrn_reflns_limit_l_max 28
_diffrn_reflns_limit_l_min -28
_diffrn_reflns_number 169756
_diffrn_reflns_theta_full 26.000
_diffrn_reflns_theta_max 26.372
_diffrn_reflns_theta_min 2.153
_diffrn_source 'fine-focus sealed tube'
_exptl_absorpt_coefficient_mu 14.149
_exptl_absorpt_correction_T_max 1.00000
_exptl_absorpt_correction_T_min 0.17944
_exptl_absorpt_correction_type multi-scan
_exptl_absorpt_process_details
;
(CrysAlisPro; Rigaku OD, 2015)
;
_exptl_crystal_colour red
_exptl_crystal_density_diffrn 2.298
_exptl_crystal_density_method 'not measured'
_exptl_crystal_description plate
_exptl_crystal_F_000 2104
_exptl_crystal_size_max 0.25
_exptl_crystal_size_mid 0.15
_exptl_crystal_size_min 0.015
_refine_diff_density_max 4.294
_refine_diff_density_min -2.015
_refine_ls_extinction_method none
_refine_ls_goodness_of_fit_ref 1.015
_refine_ls_hydrogen_treatment constr
_refine_ls_matrix_type full
_refine_ls_number_parameters 288
_refine_ls_number_reflns 6651
_refine_ls_number_restraints 0
_refine_ls_restrained_S_all 1.015
_refine_ls_R_factor_all 0.0601
_refine_ls_R_factor_gt 0.0459
_refine_ls_shift/su_max 0.001
_refine_ls_shift/su_mean 0.000
_refine_ls_structure_factor_coef Fsqd
_refine_ls_weighting_details 'w=1/[\s^2^(Fo^2^)+(0.0456P)^2^+52.5404P] where P=(Fo^2^+2Fc^2^)/3'
_refine_ls_weighting_scheme calc
_refine_ls_wR_factor_gt 0.1032
_refine_ls_wR_factor_ref 0.1117
_reflns_number_gt 5373
_reflns_number_total 6651
_reflns_threshold_expression 'I > 2\s(I)'
_cod_data_source_file wm5733.cif
_cod_data_source_block 4a
_cod_original_cell_volume 3255.05(16)
_cod_original_sg_symbol_H-M 'P 21/c'
_cod_database_code 2023267
_shelx_space_group_comment
;
The symmetry employed for this shelxl refinement is uniquely defined
by the following loop, which should always be used as a source of
symmetry information in preference to the above space-group names.
They are only intended as comments.
;
_shelx_estimated_absorpt_t_min 0.126
_shelx_estimated_absorpt_t_max 0.816

loop_
_space_group_symop_operation_xyz
'x, y, z'
'-x, y+1/2, -z+1/2'
'-x, -y, -z'
'x, -y-1/2, z-1/2'

loop_
_atom_site_type_symbol
_atom_site_label
_atom_site_fract_x
_atom_site_fract_y
_atom_site_fract_z
_atom_site_U_iso_or_equiv
_atom_site_adp_type
_atom_site_calc_flag
_atom_site_occupancy
_atom_site_disorder_assembly
_atom_site_disorder_group
Au Au1 0.24485(2) 0.11240(3) 0.25008(2) 0.02621(10) Uani d 1 . .
S S1 0.41029(16) 0.0981(2) 0.24669(10) 0.0324(5) Uani d 1 . .
S S2 0.07841(15) 0.1215(2) 0.25162(9) 0.0244(4) Uani d 1 . .
P P1 0.42826(15) 0.0729(2) 0.15946(10) 0.0263(5) Uani d 1 . .
P P2 0.05250(14) 0.1109(2) 0.33849(9) 0.0185(4) Uani d 1 . .
C C1 0.5617(7) 0.0747(12) 0.1503(5) 0.042(3) Uani d 1 . .
C C2 0.3598(6) 0.1931(9) 0.1152(4) 0.035(2) Uani d 1 . .
H H2 0.290131 0.171352 0.120356 0.042 Uiso calc 1 . .
C C3 0.3793(7) -0.0843(9) 0.1331(4) 0.034(2) Uani d 1 . .
H H3 0.403408 -0.098618 0.092919 0.041 Uiso calc 1 . .
C C4 -0.0785(6) 0.0723(8) 0.3419(4) 0.0253(18) Uani d 1 . .
C C5 0.1320(6) -0.0082(8) 0.3757(4) 0.0265(19) Uani d 1 . .
H H5 0.198759 0.029053 0.374540 0.032 Uiso calc 1 . .
C C6 0.0793(6) 0.2636(8) 0.3766(4) 0.0258(18) Uani d 1 . .
H H6 0.057290 0.253613 0.417557 0.031 Uiso calc 1 . .
C C11 0.5854(8) 0.0056(14) 0.0919(5) 0.058(3) Uani d 1 . .
H H11A 0.549249 0.046773 0.058669 0.086 Uiso calc 1 . .
H H11B 0.566570 -0.085013 0.093993 0.086 Uiso calc 1 . .
H H11C 0.655200 0.011751 0.086195 0.086 Uiso calc 1 . .
C C12 0.5926(8) 0.2149(14) 0.1483(6) 0.066(4) Uani d 1 . .
H H12A 0.573351 0.258815 0.184025 0.098 Uiso calc 1 . .
H H12B 0.561060 0.256358 0.113609 0.098 Uiso calc 1 . .
H H12C 0.663262 0.219893 0.145991 0.098 Uiso calc 1 . .
C C13 0.6164(7) 0.0072(13) 0.2019(5) 0.053(3) Uani d 1 . .
H H13A 0.685956 0.005015 0.194901 0.080 Uiso calc 1 . .
H H13B 0.592112 -0.080852 0.205350 0.080 Uiso calc 1 . .
H H13C 0.606326 0.054134 0.238455 0.080 Uiso calc 1 . .
C C21 0.3703(8) 0.3304(10) 0.1368(5) 0.051(3) Uani d 1 . .
H H21A 0.434797 0.362892 0.128362 0.076 Uiso calc 1 . .
H H21B 0.362406 0.333117 0.179423 0.076 Uiso calc 1 . .
H H21C 0.320426 0.384062 0.116684 0.076 Uiso calc 1 . .
C C22 0.3721(7) 0.1803(12) 0.0489(5) 0.047(3) Uani d 1 . .
H H22A 0.327595 0.239615 0.027542 0.070 Uiso calc 1 . .
H H22B 0.357354 0.091942 0.036443 0.070 Uiso calc 1 . .
H H22C 0.439150 0.201201 0.040191 0.070 Uiso calc 1 . .
C C31 0.4160(9) -0.1961(10) 0.1715(6) 0.056(3) Uani d 1 . .
H H31A 0.403905 -0.178072 0.212789 0.084 Uiso calc 1 . .
H H31B 0.485941 -0.207142 0.167340 0.084 Uiso calc 1 . .
H H31C 0.381921 -0.274922 0.159017 0.084 Uiso calc 1 . .
C C32 0.2687(7) -0.0875(10) 0.1270(5) 0.044(3) Uani d 1 . .
H H32A 0.247338 -0.169714 0.109731 0.067 Uiso calc 1 . .
H H32B 0.245345 -0.016976 0.101434 0.067 Uiso calc 1 . .
H H32C 0.242271 -0.077874 0.165978 0.067 Uiso calc 1 . .
C C41 -0.1141(6) 0.1065(10) 0.4030(4) 0.035(2) Uani d 1 . .
H H41A -0.182794 0.083275 0.404724 0.052 Uiso calc 1 . .
H H41B -0.106347 0.198989 0.409927 0.052 Uiso calc 1 . .
H H41C -0.075846 0.058925 0.433394 0.052 Uiso calc 1 . .
C C42 -0.0943(7) -0.0724(9) 0.3307(5) 0.037(2) Uani d 1 . .
H H42A -0.068124 -0.121210 0.364893 0.056 Uiso calc 1 . .
H H42B -0.060853 -0.098273 0.295628 0.056 Uiso calc 1 . .
H H42C -0.163946 -0.089882 0.324619 0.056 Uiso calc 1 . .
C C43 -0.1389(6) 0.1458(10) 0.2934(4) 0.035(2) Uani d 1 . .
H H43A -0.208206 0.131701 0.298556 0.053 Uiso calc 1 . .
H H43B -0.122229 0.114395 0.254591 0.053 Uiso calc 1 . .
H H43C -0.124468 0.237874 0.296491 0.053 Uiso calc 1 . .
C C51 0.1386(8) -0.1385(9) 0.3453(5) 0.040(2) Uani d 1 . .
H H51A 0.193024 -0.187475 0.363524 0.060 Uiso calc 1 . .
H H51B 0.149021 -0.125584 0.303408 0.060 Uiso calc 1 . .
H H51C 0.078043 -0.186117 0.349524 0.060 Uiso calc 1 . .
C C52 0.1148(7) -0.0230(10) 0.4419(4) 0.035(2) Uani d 1 . .
H H52A 0.052543 -0.066256 0.446579 0.053 Uiso calc 1 . .
H H52B 0.113586 0.062093 0.460311 0.053 Uiso calc 1 . .
H H52C 0.167320 -0.074274 0.460772 0.053 Uiso calc 1 . .
C C61 0.0213(8) 0.3770(9) 0.3487(4) 0.039(2) Uani d 1 . .
H H61A 0.047881 0.458103 0.364470 0.058 Uiso calc 1 . .
H H61B -0.047003 0.369536 0.358168 0.058 Uiso calc 1 . .
H H61C 0.026189 0.375374 0.305875 0.058 Uiso calc 1 . .
C C62 0.1868(7) 0.2922(11) 0.3823(5) 0.049(3) Uani d 1 . .
H H62A 0.211143 0.306366 0.343095 0.074 Uiso calc 1 . .
H H62B 0.221040 0.219364 0.401179 0.074 Uiso calc 1 . .
H H62C 0.197859 0.369531 0.406374 0.074 Uiso calc 1 . .
Au Au2 0.500000 0.000000 0.500000 0.03200(14) Uani d 1 . .
Br Br1 0.62987(7) 0.15379(12) 0.48418(5) 0.0454(3) Uani d 1 . .
Br Br2 0.41237(7) 0.07330(12) 0.41121(5) 0.0455(3) Uani d 1 . .
Au Au3 1.000000 0.500000 0.500000 0.02361(12) Uani d 1 . .
Br Br3 0.90685(7) 0.67401(9) 0.45406(4) 0.0342(2) Uani d 1 . .
Br Br4 0.85112(6) 0.38951(8) 0.52231(4) 0.0311(2) Uani d 1 . .

loop_
_atom_site_aniso_label
_atom_site_aniso_U_11
_atom_site_aniso_U_22
_atom_site_aniso_U_33
_atom_site_aniso_U_12
_atom_site_aniso_U_13
_atom_site_aniso_U_23
Au1 0.02586(17) 0.03220(19) 0.02182(17) -0.00487(14) 0.01293(13) -0.00523(14)
S1 0.0265(11) 0.0505(14) 0.0207(11) -0.0065(10) 0.0061(8) -0.0088(10)
S2 0.0254(10) 0.0293(11) 0.0193(10) -0.0019(8) 0.0091(8) -0.0014(8)
P1 0.0190(10) 0.0409(13) 0.0195(11) 0.0044(9) 0.0062(8) -0.0019(10)
P2 0.0187(9) 0.0209(10) 0.0166(10) 0.0025(8) 0.0063(7) -0.0001(8)
C1 0.022(4) 0.068(7) 0.038(6) 0.005(5) 0.009(4) 0.006(5)
C2 0.021(4) 0.041(6) 0.044(6) 0.003(4) 0.011(4) 0.007(4)
C3 0.037(5) 0.040(5) 0.026(5) 0.002(4) 0.005(4) -0.010(4)
C4 0.026(4) 0.029(4) 0.022(4) -0.002(3) 0.006(3) -0.002(3)
C5 0.030(4) 0.027(4) 0.023(5) 0.009(4) 0.010(4) 0.001(3)
C6 0.030(4) 0.029(5) 0.019(4) 0.003(4) 0.003(3) -0.002(3)
C11 0.032(6) 0.096(10) 0.046(7) 0.015(6) 0.016(5) 0.003(6)
C12 0.034(6) 0.087(10) 0.077(9) -0.024(6) 0.012(6) 0.011(8)
C13 0.025(5) 0.092(10) 0.043(7) 0.008(5) 0.000(4) 0.006(6)
C21 0.056(7) 0.035(6) 0.063(8) -0.001(5) 0.024(6) 0.006(5)
C22 0.035(5) 0.069(8) 0.037(6) -0.001(5) 0.003(4) 0.016(5)
C31 0.071(8) 0.032(6) 0.064(8) 0.007(5) -0.009(6) 0.003(5)
C32 0.046(6) 0.037(6) 0.051(7) -0.011(5) 0.004(5) -0.006(5)
C41 0.021(4) 0.051(6) 0.033(5) 0.005(4) 0.011(4) 0.006(4)
C42 0.037(5) 0.032(5) 0.044(6) -0.004(4) 0.018(4) 0.000(4)
C43 0.026(4) 0.049(6) 0.031(5) 0.008(4) 0.003(4) 0.002(4)
C51 0.051(6) 0.035(5) 0.036(6) 0.018(5) 0.012(5) 0.002(4)
C52 0.036(5) 0.041(5) 0.029(5) 0.010(4) 0.006(4) 0.010(4)
C61 0.059(6) 0.029(5) 0.029(5) 0.007(4) 0.010(4) 0.000(4)
C62 0.041(6) 0.046(6) 0.062(7) -0.010(5) 0.012(5) -0.025(6)
Au2 0.0213(2) 0.0516(3) 0.0233(3) 0.0109(2) 0.00309(18) -0.0048(2)
Br1 0.0338(5) 0.0646(7) 0.0379(6) -0.0013(5) 0.0037(4) 0.0039(5)
Br2 0.0384(5) 0.0619(7) 0.0356(6) 0.0105(5) -0.0036(4) 0.0010(5)
Au3 0.0247(2) 0.0193(2) 0.0267(3) -0.00104(17) 0.00136(18) 0.00288(17)
Br3 0.0332(5) 0.0257(4) 0.0435(6) 0.0025(4) -0.0003(4) 0.0066(4)
Br4 0.0286(4) 0.0278(4) 0.0370(5) -0.0054(3) 0.0040(4) 0.0032(4)

loop_
_atom_type_symbol
_atom_type_description
_atom_type_scat_dispersion_real
_atom_type_scat_dispersion_imag
_atom_type_scat_source
C C 0.0033 0.0016 'International Tables Vol C Tables 4.2.6.8 and 6.1.1.4'
H H 0.0000 0.0000 'International Tables Vol C Tables 4.2.6.8 and 6.1.1.4'
P P 0.1023 0.0942 'International Tables Vol C Tables 4.2.6.8 and 6.1.1.4'
S S 0.1246 0.1234 'International Tables Vol C Tables 4.2.6.8 and 6.1.1.4'
Br Br -0.2901 2.4595 'International Tables Vol C Tables 4.2.6.8 and 6.1.1.4'
Au Au -2.0133 8.8022 'International Tables Vol C Tables 4.2.6.8 and 6.1.1.4'

loop_
_geom_angle_atom_site_label_1
_geom_angle_atom_site_label_2
_geom_angle_atom_site_label_3
_geom_angle_site_symmetry_1
_geom_angle_site_symmetry_3
_geom_angle
_geom_angle_publ_flag
S1 Au1 S2 . . 178.28(8) y
P1 S1 Au1 . . 102.39(11) y
P2 S2 Au1 . . 103.89(11) y
C2 P1 C3 . . 104.9(5) ?
C2 P1 C1 . . 114.5(5) ?
C3 P1 C1 . . 108.5(5) ?
C2 P1 S1 . . 111.2(3) ?
C3 P1 S1 . . 111.6(3) ?
C1 P1 S1 . . 106.3(3) y
C5 P2 C6 . . 105.5(4) ?
C5 P2 C4 . . 113.3(4) ?
C6 P2 C4 . . 109.8(4) ?
C5 P2 S2 . . 110.8(3) ?
C6 P2 S2 . . 111.7(3) ?
C4 P2 S2 . . 105.9(3) y
C12 C1 C13 . . 109.6(10) ?
C12 C1 C11 . . 110.1(10) ?
C13 C1 C11 . . 108.9(9) ?
C12 C1 P1 . . 107.0(7) ?
C13 C1 P1 . . 111.1(7) ?
C11 C1 P1 . . 110.0(7) ?
C21 C2 C22 . . 112.8(9) ?
C21 C2 P1 . . 115.3(8) ?
C22 C2 P1 . . 113.6(7) ?
C21 C2 H2 . . 104.6 ?
C22 C2 H2 . . 104.6 ?
P1 C2 H2 . . 104.6 ?
C31 C3 C32 . . 109.6(9) ?
C31 C3 P1 . . 112.6(7) ?
C32 C3 P1 . . 113.2(7) ?
C31 C3 H3 . . 107.0 ?
C32 C3 H3 . . 107.0 ?
P1 C3 H3 . . 107.0 ?
C41 C4 C42 . . 108.9(7) ?
C41 C4 C43 . . 110.1(7) ?
C42 C4 C43 . . 107.5(8) ?
C41 C4 P2 . . 110.2(6) ?
C42 C4 P2 . . 109.5(6) ?
C43 C4 P2 . . 110.6(6) ?
C51 C5 C52 . . 111.6(8) ?
C51 C5 P2 . . 116.1(7) ?
C52 C5 P2 . . 113.5(6) ?
C51 C5 H5 . . 104.8 ?
C52 C5 H5 . . 104.8 ?
P2 C5 H5 . . 104.8 ?
C62 C6 C61 . . 111.7(8) ?
C62 C6 P2 . . 112.5(6) ?
C61 C6 P2 . . 112.4(6) ?
C62 C6 H6 . . 106.6 ?
C61 C6 H6 . . 106.6 ?
P2 C6 H6 . . 106.6 ?
C1 C11 H11A . . 109.5 ?
C1 C11 H11B . . 109.5 ?
H11A C11 H11B . . 109.5 ?
C1 C11 H11C . . 109.5 ?
H11A C11 H11C . . 109.5 ?
H11B C11 H11C . . 109.5 ?
C1 C12 H12A . . 109.5 ?
C1 C12 H12B . . 109.5 ?
H12A C12 H12B . . 109.5 ?
C1 C12 H12C . . 109.5 ?
H12A C12 H12C . . 109.5 ?
H12B C12 H12C . . 109.5 ?
C1 C13 H13A . . 109.5 ?
C1 C13 H13B . . 109.5 ?
H13A C13 H13B . . 109.5 ?
C1 C13 H13C . . 109.5 ?
H13A C13 H13C . . 109.5 ?
H13B C13 H13C . . 109.5 ?
C2 C21 H21A . . 109.5 ?
C2 C21 H21B . . 109.5 ?
H21A C21 H21B . . 109.5 ?
C2 C21 H21C . . 109.5 ?
H21A C21 H21C . . 109.5 ?
H21B C21 H21C . . 109.5 ?
C2 C22 H22A . . 109.5 ?
C2 C22 H22B . . 109.5 ?
H22A C22 H22B . . 109.5 ?
C2 C22 H22C . . 109.5 ?
H22A C22 H22C . . 109.5 ?
H22B C22 H22C . . 109.5 ?
C3 C31 H31A . . 109.5 ?
C3 C31 H31B . . 109.5 ?
H31A C31 H31B . . 109.5 ?
C3 C31 H31C . . 109.5 ?
H31A C31 H31C . . 109.5 ?
H31B C31 H31C . . 109.5 ?
C3 C32 H32A . . 109.5 ?
C3 C32 H32B . . 109.5 ?
H32A C32 H32B . . 109.5 ?
C3 C32 H32C . . 109.5 ?
H32A C32 H32C . . 109.5 ?
H32B C32 H32C . . 109.5 ?
C4 C41 H41A . . 109.5 ?
C4 C41 H41B . . 109.5 ?
H41A C41 H41B . . 109.5 ?
C4 C41 H41C . . 109.5 ?
H41A C41 H41C . . 109.5 ?
H41B C41 H41C . . 109.5 ?
C4 C42 H42A . . 109.5 ?
C4 C42 H42B . . 109.5 ?
H42A C42 H42B . . 109.5 ?
C4 C42 H42C . . 109.5 ?
H42A C42 H42C . . 109.5 ?
H42B C42 H42C . . 109.5 ?
C4 C43 H43A . . 109.5 ?
C4 C43 H43B . . 109.5 ?
H43A C43 H43B . . 109.5 ?
C4 C43 H43C . . 109.5 ?
H43A C43 H43C . . 109.5 ?
H43B C43 H43C . . 109.5 ?
C5 C51 H51A . . 109.5 ?
C5 C51 H51B . . 109.5 ?
H51A C51 H51B . . 109.5 ?
C5 C51 H51C . . 109.5 ?
H51A C51 H51C . . 109.5 ?
H51B C51 H51C . . 109.5 ?
C5 C52 H52A . . 109.5 ?
C5 C52 H52B . . 109.5 ?
H52A C52 H52B . . 109.5 ?
C5 C52 H52C . . 109.5 ?
H52A C52 H52C . . 109.5 ?
H52B C52 H52C . . 109.5 ?
C6 C61 H61A . . 109.5 ?
C6 C61 H61B . . 109.5 ?
H61A C61 H61B . . 109.5 ?
C6 C61 H61C . . 109.5 ?
H61A C61 H61C . . 109.5 ?
H61B C61 H61C . . 109.5 ?
C6 C62 H62A . . 109.5 ?
C6 C62 H62B . . 109.5 ?
H62A C62 H62B . . 109.5 ?
C6 C62 H62C . . 109.5 ?
H62A C62 H62C . . 109.5 ?
H62B C62 H62C . . 109.5 ?
Br2 Au2 Br2 3_656 . 180.0 y
Br2 Au2 Br1 3_656 . 89.52(4) ?
Br2 Au2 Br1 . . 90.48(4) y
Br2 Au2 Br1 3_656 3_656 90.48(4) ?
Br2 Au2 Br1 . 3_656 89.52(4) y
Br1 Au2 Br1 . 3_656 180.0 y
Br3 Au3 Br3 3_766 . 180.0 y
Br3 Au3 Br4 3_766 . 89.48(3) ?
Br3 Au3 Br4 . . 90.52(3) y
Br3 Au3 Br4 3_766 3_766 90.52(3) ?
Br3 Au3 Br4 . 3_766 89.48(3) y
Br4 Au3 Br4 . 3_766 180.0 y

loop_
_geom_bond_atom_site_label_1
_geom_bond_atom_site_label_2
_geom_bond_site_symmetry_2
_geom_bond_distance
_geom_bond_publ_flag
Au1 S1 . 2.291(2) y
Au1 S2 . 2.299(2) y
S1 P1 . 2.028(3) y
S2 P2 . 2.028(3) y
P1 C2 . 1.834(10) ?
P1 C3 . 1.857(10) ?
P1 C1 . 1.862(9) ?
P2 C5 . 1.831(9) ?
P2 C6 . 1.838(9) ?
P2 C4 . 1.856(8) ?
C1 C12 . 1.521(17) ?
C1 C13 . 1.531(14) ?
C1 C11 . 1.561(15) ?
C2 C21 . 1.515(15) ?
C2 C22 . 1.532(14) ?
C2 H2 . 1.0000 ?
C3 C31 . 1.524(14) ?
C3 C32 . 1.524(13) ?
C3 H3 . 1.0000 ?
C4 C41 . 1.540(12) ?
C4 C42 . 1.541(13) ?
C4 C43 . 1.546(12) ?
C5 C51 . 1.527(12) ?
C5 C52 . 1.542(12) ?
C5 H5 . 1.0000 ?
C6 C62 . 1.510(13) ?
C6 C61 . 1.542(12) ?
C6 H6 . 1.0000 ?
C11 H11A . 0.9800 ?
C11 H11B . 0.9800 ?
C11 H11C . 0.9800 ?
C12 H12A . 0.9800 ?
C12 H12B . 0.9800 ?
C12 H12C . 0.9800 ?
C13 H13A . 0.9800 ?
C13 H13B . 0.9800 ?
C13 H13C . 0.9800 ?
C21 H21A . 0.9800 ?
C21 H21B . 0.9800 ?
C21 H21C . 0.9800 ?
C22 H22A . 0.9800 ?
C22 H22B . 0.9800 ?
C22 H22C . 0.9800 ?
C31 H31A . 0.9800 ?
C31 H31B . 0.9800 ?
C31 H31C . 0.9800 ?
C32 H32A . 0.9800 ?
C32 H32B . 0.9800 ?
C32 H32C . 0.9800 ?
C41 H41A . 0.9800 ?
C41 H41B . 0.9800 ?
C41 H41C . 0.9800 ?
C42 H42A . 0.9800 ?
C42 H42B . 0.9800 ?
C42 H42C . 0.9800 ?
C43 H43A . 0.9800 ?
C43 H43B . 0.9800 ?
C43 H43C . 0.9800 ?
C51 H51A . 0.9800 ?
C51 H51B . 0.9800 ?
C51 H51C . 0.9800 ?
C52 H52A . 0.9800 ?
C52 H52B . 0.9800 ?
C52 H52C . 0.9800 ?
C61 H61A . 0.9800 ?
C61 H61B . 0.9800 ?
C61 H61C . 0.9800 ?
C62 H62A . 0.9800 ?
C62 H62B . 0.9800 ?
C62 H62C . 0.9800 ?
Au2 Br2 3_656 2.4195(10) ?
Au2 Br2 . 2.4196(10) y
Au2 Br1 . 2.4421(11) y
Au2 Br1 3_656 2.4421(11) ?
Au3 Br3 3_766 2.4238(9) ?
Au3 Br3 . 2.4238(9) y
Au3 Br4 . 2.4294(8) y
Au3 Br4 3_766 2.4294(8) ?

loop_
_geom_hbond_atom_site_label_D
_geom_hbond_atom_site_label_H
_geom_hbond_atom_site_label_A
_geom_hbond_site_symmetry_A
_geom_hbond_distance_DH
_geom_hbond_distance_HA
_geom_hbond_distance_DA
_geom_hbond_angle_DHA
_geom_hbond_publ_flag
C32 H32C Au1 . 0.98 2.75 3.514(11) 135.2 yes
C13 H13C S1 . 0.98 2.76 3.212(11) 108.9 yes
C43 H43B S2 . 0.98 2.77 3.201(9) 107.1 yes
C3 H3 Br1 2_645 1.00 3.14 3.809(9) 125.9 yes
C52 H52C Br1 3_656 0.98 3.11 4.055(9) 161.4 yes
C5 H5 Br2 . 1.00 3.05 3.997(9) 157.9 yes
C62 H62B Br2 . 0.98 3.04 3.883(12) 144.6 yes
C2 H2 Br3 2_645 1.00 3.12 3.927(9) 138.5 yes
C6 H6 Br3 3_666 1.00 3.03 3.898(8) 146.0 yes
C32 H32B Br3 2_645 0.98 3.11 4.023(11) 155.9 yes
C42 H42A Br3 1_445 0.98 2.97 3.848(10) 149.3 yes
C62 H62C Br4 3_666 0.98 3.08 4.007(10) 158.4 yes

loop_
_geom_torsion_atom_site_label_1
_geom_torsion_atom_site_label_2
_geom_torsion_atom_site_label_3
_geom_torsion_atom_site_label_4
_geom_torsion_site_symmetry_1
_geom_torsion_site_symmetry_2
_geom_torsion_site_symmetry_3
_geom_torsion_site_symmetry_4
_geom_torsion
_geom_torsion_publ_flag
Au1 S1 P1 C2 . . . . 49.8(3) ?
Au1 S1 P1 C3 . . . . -66.9(3) ?
Au1 S1 P1 C1 . . . . 175.0(4) y
Au1 S2 P2 C5 . . . . -41.5(3) ?
Au1 S2 P2 C6 . . . . 75.8(3) ?
Au1 S2 P2 C4 . . . . -164.7(3) y
C2 P1 C1 C12 . . . . 41.1(9) ?
C3 P1 C1 C12 . . . . 157.9(8) ?
S1 P1 C1 C12 . . . . -82.0(8) ?
C2 P1 C1 C13 . . . . 160.8(8) ?
C3 P1 C1 C13 . . . . -82.4(9) ?
S1 P1 C1 C13 . . . . 37.6(9) ?
C2 P1 C1 C11 . . . . -78.5(9) ?
C3 P1 C1 C11 . . . . 38.2(9) ?
S1 P1 C1 C11 . . . . 158.3(7) ?
C3 P1 C2 C21 . . . . 167.3(7) ?
C1 P1 C2 C21 . . . . -73.9(8) ?
S1 P1 C2 C21 . . . . 46.6(8) ?
C3 P1 C2 C22 . . . . -60.3(8) ?
C1 P1 C2 C22 . . . . 58.5(9) ?
S1 P1 C2 C22 . . . . 179.0(6) ?
C2 P1 C3 C31 . . . . -170.9(8) ?
C1 P1 C3 C31 . . . . 66.4(9) ?
S1 P1 C3 C31 . . . . -50.4(8) ?
C2 P1 C3 C32 . . . . -45.8(8) ?
C1 P1 C3 C32 . . . . -168.6(7) ?
S1 P1 C3 C32 . . . . 74.7(8) ?
C5 P2 C4 C41 . . . . 77.6(7) ?
C6 P2 C4 C41 . . . . -40.0(7) ?
S2 P2 C4 C41 . . . . -160.8(6) ?
C5 P2 C4 C42 . . . . -42.2(7) ?
C6 P2 C4 C42 . . . . -159.9(6) ?
S2 P2 C4 C42 . . . . 79.4(6) ?
C5 P2 C4 C43 . . . . -160.5(6) ?
C6 P2 C4 C43 . . . . 81.9(7) ?
S2 P2 C4 C43 . . . . -38.9(6) ?
C6 P2 C5 C51 . . . . -168.6(7) ?
C4 P2 C5 C51 . . . . 71.2(8) ?
S2 P2 C5 C51 . . . . -47.6(7) ?
C6 P2 C5 C52 . . . . 60.0(8) ?
C4 P2 C5 C52 . . . . -60.1(8) ?
S2 P2 C5 C52 . . . . -178.9(6) ?
C5 P2 C6 C62 . . . . 50.3(8) ?
C4 P2 C6 C62 . . . . 172.6(7) ?
S2 P2 C6 C62 . . . . -70.2(8) ?
C5 P2 C6 C61 . . . . 177.4(6) ?
C4 P2 C6 C61 . . . . -60.2(7) ?
S2 P2 C6 C61 . . . . 57.0(7) ?
